data_4103254
loop_
_publ_author_name
'Shaoguang Zhang'
'Wen-Xiong Zhang'
'Jing Zhao'
'Zhenfeng Xi'

_publ_contact_author_address
;
Beijing National Laboratory for Molecular Sciences (BNLMS),
Key Laboratory of Bioorganic Chemistry and Molecular Engineering of Ministry 
of Education, College of Chemistry, Peking University,
Beijing 100871, China,
;
_publ_contact_author_email zfxi@pku.edu.cn
_publ_contact_author_name 'Zhenfeng Xi'
_publ_section_title
;
 Cleavage and Reorganization of Zr-C/Si-C Bonds Leading to Zr/Si-N
 Organometallic and Heterocyclic Compounds
;
_journal_name_full 'Journal of the American Chemical Society'
_journal_page_first 14042
_journal_page_last 14045
_journal_paper_doi 10.1021/ja1074932
_journal_volume 132
_journal_year 2010
_chemical_formula_sum 'C42 H44 N2 Si Zr'
_chemical_formula_weight 696.10
_chemical_name_systematic
; 
 ? 
;
_space_group_IT_number 14
_symmetry_cell_setting monoclinic
_symmetry_space_group_name_Hall '-P 2ybc'
_symmetry_space_group_name_H-M 'P 1 21/c 1'
_atom_sites_solution_hydrogens geom
_atom_sites_solution_primary direct
_atom_sites_solution_secondary difmap
_audit_creation_method SHELXL-97
_cell_angle_alpha 90.00
_cell_angle_beta 94.65(3)
_cell_angle_gamma 90.00
_cell_formula_units_Z 4
_cell_length_a 15.934(3)
_cell_length_b 15.239(3)
_cell_length_c 15.016(3)
_cell_measurement_temperature 123(2)
_cell_measurement_theta_max 27.53
_cell_measurement_theta_min 1.28
_cell_volume 3634.2(12)
_computing_cell_refinement Rapid-AUTO
_computing_data_collection 'Rapid-AUTO (Rigaku,2000)'
_computing_data_reduction 'CrystalStructure (Rigaku/MSC,2000)'
_computing_molecular_graphics 'Siemens SHELXTL V4.2,(Sheldrick,1990)'
_computing_publication_material SHELXL-97,(Sheldrick,1997)
_computing_structure_refinement SHELXL-97,(Sheldrick,1997)
_computing_structure_solution SHELXS-97,(Sheldrick,1997)
_diffrn_ambient_temperature 123(2)
_diffrn_detector_area_resol_mean 10.00
_diffrn_measured_fraction_theta_full 0.991
_diffrn_measured_fraction_theta_max 0.991
_diffrn_measurement_device_type 'Rigaku RAXIS RAPID IP'
_diffrn_measurement_method \W
_diffrn_radiation_monochromator graphite
_diffrn_radiation_source 'fine-focus sealed tube'
_diffrn_radiation_type MoK\a
_diffrn_radiation_wavelength 0.71073
_diffrn_reflns_av_R_equivalents 0.0804
_diffrn_reflns_av_sigmaI/netI 0.8027
_diffrn_reflns_limit_h_max 20
_diffrn_reflns_limit_h_min -20
_diffrn_reflns_limit_k_max 0
_diffrn_reflns_limit_k_min -19
_diffrn_reflns_limit_l_max 19
_diffrn_reflns_limit_l_min 0
_diffrn_reflns_number 8306
_diffrn_reflns_theta_full 27.53
_diffrn_reflns_theta_max 27.53
_diffrn_reflns_theta_min 1.28
_diffrn_standards_decay_% 0
_diffrn_standards_interval_count 0
_diffrn_standards_interval_time 0
_diffrn_standards_number 0
_exptl_absorpt_coefficient_mu 0.366
_exptl_absorpt_correction_T_max 0.9643
_exptl_absorpt_correction_T_min 0.9303
_exptl_absorpt_correction_type empirical
_exptl_absorpt_process_details
; 
                                  HIGASHI, T. (1995). Abscor-empirical 
                                  Absorption Correction based on Fourier 
                                  Series Approximation. 
                                  Rigaku Corporation,Tokyo,Japan. 
;
_exptl_crystal_density_diffrn 1.272
_exptl_crystal_density_method 'not measured'
_exptl_crystal_F_000 1456
_exptl_crystal_size_max 0.20
_exptl_crystal_size_mid 0.20
_exptl_crystal_size_min 0.10
_refine_diff_density_max 0.533
_refine_diff_density_min -0.414
_refine_diff_density_rms 0.136
_refine_ls_extinction_coef 0.0077(4)
_refine_ls_extinction_expression Fc^*^=kFc[1+0.001xFc^2^\l^3^/sin(2\q)]^-1/4^
_refine_ls_extinction_method SHELXL
_refine_ls_goodness_of_fit_ref 0.759
_refine_ls_hydrogen_treatment none
_refine_ls_matrix_type full
_refine_ls_number_parameters 423
_refine_ls_number_reflns 8306
_refine_ls_number_restraints 0
_refine_ls_restrained_S_all 0.759
_refine_ls_R_factor_all 0.3024
_refine_ls_R_factor_gt 0.0720
_refine_ls_shift/su_max 0.003
_refine_ls_shift/su_mean 0.000
_refine_ls_structure_factor_coef Fsqd
_refine_ls_weighting_details 'calc w=1/[\s^2^(Fo^2^)+(0.0500P)^2^+0.0000P] where P=(Fo^2^+2Fc^2^)/3'
_refine_ls_weighting_scheme calc
_refine_ls_wR_factor_gt 0.1760
_refine_ls_wR_factor_ref 0.2400
_reflns_number_gt 1526
_reflns_number_total 8306
_reflns_threshold_expression >2sigma(I)
_cod_data_source_file ja1074932_si_009.cif
_cod_data_source_block zsg29b
_cod_original_cell_volume 3634.1(13)
_cod_database_code 4103254

loop_
_symmetry_equiv_pos_as_xyz
'x, y, z'
'-x, y+1/2, -z+1/2'
'-x, -y, -z'
'x, -y-1/2, z-1/2'

loop_
_atom_site_label
_atom_site_type_symbol
_atom_site_fract_x
_atom_site_fract_y
_atom_site_fract_z
_atom_site_U_iso_or_equiv
_atom_site_adp_type
_atom_site_occupancy
_atom_site_symmetry_multiplicity
_atom_site_calc_flag
_atom_site_refinement_flags
Zr1 Zr 0.07043(8) 0.08066(9) 0.26235(9) 0.0322(4) Uani 1 1 d .
Si2 Si 0.3545(2) -0.1357(2) 0.3031(2) 0.0316(9) Uani 1 1 d .
N1 N 0.3660(6) -0.0969(7) 0.4147(6) 0.035(3) Uani 1 1 d .
N2 N 0.1446(6) -0.0149(6) 0.2164(6) 0.033(3) Uani 1 1 d .
C1 C 0.1875(8) 0.1594(9) 0.3307(8) 0.034(3) Uani 1 1 d .
C2 C 0.2393(8) 0.0908(10) 0.3360(7) 0.038(4) Uani 1 1 d .
C3 C 0.2882(7) 0.0172(8) 0.3371(8) 0.030(3) Uani 1 1 d .
C4 C 0.3018(7) -0.0315(8) 0.2510(8) 0.028(3) Uani 1 1 d .
C5 C 0.2132(8) -0.0544(8) 0.1992(8) 0.035(4) Uani 1 1 d .
C6 C 0.3303(7) -0.0211(8) 0.4209(8) 0.026(3) Uani 1 1 d .
C7 C 0.2149(9) 0.2534(8) 0.3334(8) 0.040(4) Uani 1 1 d .
C8 C 0.2847(8) 0.2890(10) 0.2965(8) 0.047(4) Uani 1 1 d .
H8 H 0.3216 0.2505 0.2687 0.056 Uiso 1 1 calc R
C9 C 0.3023(10) 0.3746(9) 0.2982(10) 0.053(5) Uani 1 1 d .
H9 H 0.3485 0.3951 0.2678 0.064 Uiso 1 1 calc R
C10 C 0.2567(8) 0.4332(11) 0.3416(9) 0.047(4) Uani 1 1 d .
C11 C 0.2822(9) 0.5278(9) 0.3522(10) 0.064(5) Uani 1 1 d .
H11A H 0.3420 0.5313 0.3735 0.096 Uiso 1 1 calc R
H11B H 0.2483 0.5561 0.3957 0.096 Uiso 1 1 calc R
H11C H 0.2731 0.5578 0.2945 0.096 Uiso 1 1 calc R
C12 C 0.1900(10) 0.4034(9) 0.3789(9) 0.054(5) Uani 1 1 d .
H12 H 0.1571 0.4445 0.4085 0.065 Uiso 1 1 calc R
C13 C 0.1633(7) 0.3125(9) 0.3778(8) 0.037(4) Uani 1 1 d .
H13 H 0.1146 0.2937 0.4050 0.044 Uiso 1 1 calc R
C14 C 0.3541(7) 0.0257(7) 0.1896(8) 0.024(3) Uani 1 1 d .
C15 C 0.3294(8) 0.0512(8) 0.1024(9) 0.046(4) Uani 1 1 d .
H15 H 0.2755 0.0346 0.0762 0.056 Uiso 1 1 calc R
C16 C 0.3830(9) 0.1007(9) 0.0527(8) 0.050(4) Uani 1 1 d .
H16 H 0.3638 0.1191 -0.0059 0.060 Uiso 1 1 calc R
C17 C 0.4576(8) 0.1221(9) 0.0846(9) 0.037(4) Uani 1 1 d .
C18 C 0.4845(7) 0.0996(8) 0.1683(9) 0.040(4) Uani 1 1 d .
H18 H 0.5392 0.1169 0.1917 0.048 Uiso 1 1 calc R
C19 C 0.4357(7) 0.0532(8) 0.2198(9) 0.037(4) Uani 1 1 d .
H19 H 0.4571 0.0383 0.2788 0.044 Uiso 1 1 calc R
C20 C 0.5141(8) 0.1687(9) 0.0241(9) 0.058(5) Uani 1 1 d .
H20A H 0.5144 0.1367 -0.0325 0.088 Uiso 1 1 calc R
H20B H 0.5714 0.1713 0.0529 0.088 Uiso 1 1 calc R
H20C H 0.4931 0.2284 0.0124 0.088 Uiso 1 1 calc R
C21 C 0.3345(7) 0.0271(9) 0.5122(9) 0.037(4) Uani 1 1 d .
C22 C 0.2499(8) 0.0379(9) 0.5479(8) 0.057(4) Uani 1 1 d .
H22A H 0.2569 0.0638 0.6078 0.085 Uiso 1 1 calc R
H22B H 0.2227 -0.0196 0.5511 0.085 Uiso 1 1 calc R
H22C H 0.2148 0.0765 0.5082 0.085 Uiso 1 1 calc R
C23 C 0.3760(8) 0.1182(9) 0.5011(9) 0.052(4) Uani 1 1 d .
H23A H 0.3801 0.1491 0.5586 0.078 Uiso 1 1 calc R
H23B H 0.3416 0.1527 0.4568 0.078 Uiso 1 1 calc R
H23C H 0.4325 0.1103 0.4809 0.078 Uiso 1 1 calc R
C24 C 0.3880(8) -0.0264(10) 0.5840(8) 0.059(5) Uani 1 1 d .
H24A H 0.3628 -0.0845 0.5901 0.088 Uiso 1 1 calc R
H24B H 0.3895 0.0044 0.6414 0.088 Uiso 1 1 calc R
H24C H 0.4454 -0.0329 0.5660 0.088 Uiso 1 1 calc R
C25 C 0.4588(6) -0.1635(8) 0.2618(8) 0.040(4) Uani 1 1 d .
H25A H 0.5021 -0.1632 0.3120 0.061 Uiso 1 1 calc R
H25B H 0.4730 -0.1200 0.2174 0.061 Uiso 1 1 calc R
H25C H 0.4559 -0.2219 0.2344 0.061 Uiso 1 1 calc R
C26 C 0.2893(7) -0.2363(8) 0.3025(8) 0.045(4) Uani 1 1 d .
H26A H 0.3116 -0.2756 0.3504 0.068 Uiso 1 1 calc R
H26B H 0.2907 -0.2660 0.2448 0.068 Uiso 1 1 calc R
H26C H 0.2311 -0.2205 0.3122 0.068 Uiso 1 1 calc R
C27 C 0.2100(8) -0.1282(8) 0.1304(8) 0.032(3) Uani 1 1 d .
C28 C 0.1310(8) -0.1601(8) 0.1008(8) 0.037(4) Uani 1 1 d .
H28 H 0.0820 -0.1349 0.1223 0.044 Uiso 1 1 calc R
C29 C 0.1233(10) -0.2296(10) 0.0392(9) 0.061(5) Uani 1 1 d .
H29 H 0.0698 -0.2510 0.0167 0.074 Uiso 1 1 calc R
C30 C 0.1994(9) -0.2667(9) 0.0121(9) 0.049(4) Uani 1 1 d .
H30 H 0.1970 -0.3166 -0.0260 0.058 Uiso 1 1 calc R
C31 C 0.2736(9) -0.2320(9) 0.0395(9) 0.044(4) Uani 1 1 d .
H31 H 0.3229 -0.2562 0.0177 0.053 Uiso 1 1 calc R
C32 C 0.2821(8) -0.1641(8) 0.0968(8) 0.033(3) Uani 1 1 d .
H32 H 0.3362 -0.1408 0.1143 0.039 Uiso 1 1 calc R
C33 C 0.0403(19) 0.1076(13) 0.0981(10) 0.098(8) Uani 1 1 d .
C34 C 0.1002(11) 0.1706(16) 0.1248(13) 0.079(6) Uani 1 1 d .
C35 C 0.0620(12) 0.2275(9) 0.1811(10) 0.054(5) Uani 1 1 d .
C36 C -0.0228(11) 0.1983(13) 0.1890(11) 0.068(5) Uani 1 1 d .
C37 C -0.0365(12) 0.1218(14) 0.1367(13) 0.079(6) Uani 1 1 d .
C38 C -0.0513(8) 0.0814(12) 0.3651(9) 0.055(4) Uani 1 1 d .
C39 C -0.0600(9) 0.0056(12) 0.3135(10) 0.059(5) Uani 1 1 d .
C40 C 0.0112(10) -0.0503(11) 0.3345(10) 0.063(5) Uani 1 1 d .
C41 C 0.0637(8) -0.0100(11) 0.4018(10) 0.052(4) Uani 1 1 d .
C42 C 0.0291(9) 0.0720(10) 0.4230(9) 0.052(4) Uani 1 1 d .

loop_
_atom_site_aniso_label
_atom_site_aniso_U_11
_atom_site_aniso_U_22
_atom_site_aniso_U_33
_atom_site_aniso_U_23
_atom_site_aniso_U_13
_atom_site_aniso_U_12
Zr1 0.0309(7) 0.0296(7) 0.0362(7) -0.0010(9) 0.0042(5) 0.0000(8)
Si2 0.044(2) 0.024(2) 0.028(2) -0.0002(18) 0.0077(19) 0.0006(19)
N1 0.046(7) 0.035(8) 0.025(6) 0.005(6) 0.001(5) 0.003(6)
N2 0.041(7) 0.023(6) 0.035(7) -0.002(5) 0.000(6) -0.008(6)
C1 0.039(8) 0.049(10) 0.015(7) 0.002(7) 0.007(6) 0.006(8)
C2 0.042(8) 0.058(10) 0.013(6) -0.011(8) -0.001(6) -0.027(9)
C3 0.028(8) 0.031(8) 0.033(8) -0.007(7) 0.012(6) 0.005(7)
C4 0.022(7) 0.029(8) 0.032(8) -0.009(7) -0.008(6) 0.003(6)
C5 0.050(9) 0.027(8) 0.031(8) -0.003(7) 0.024(7) 0.005(7)
C6 0.029(8) 0.029(8) 0.021(7) 0.012(7) 0.001(6) -0.001(6)
C7 0.078(11) 0.020(8) 0.018(7) -0.009(7) -0.015(7) 0.017(8)
C8 0.037(9) 0.077(13) 0.030(9) 0.011(9) 0.019(7) -0.006(9)
C9 0.089(13) 0.022(9) 0.050(11) 0.006(8) 0.013(9) -0.005(9)
C10 0.027(8) 0.067(13) 0.047(9) 0.023(10) -0.001(7) -0.020(9)
C11 0.073(12) 0.041(10) 0.081(13) -0.008(9) 0.016(10) -0.011(9)
C12 0.085(12) 0.029(10) 0.042(9) -0.014(8) -0.035(9) 0.033(9)
C13 0.025(7) 0.054(10) 0.033(8) 0.010(8) 0.008(6) -0.010(7)
C14 0.028(7) 0.017(7) 0.029(8) 0.001(6) 0.011(6) 0.001(6)
C15 0.049(9) 0.043(10) 0.043(9) -0.010(8) -0.016(8) -0.010(7)
C16 0.080(12) 0.050(11) 0.020(7) 0.011(7) 0.013(8) -0.003(9)
C17 0.018(7) 0.051(10) 0.044(9) 0.008(8) 0.005(7) -0.014(7)
C18 0.026(7) 0.042(10) 0.055(10) 0.012(8) 0.015(7) -0.001(7)
C19 0.022(7) 0.041(9) 0.044(9) 0.003(7) -0.016(7) 0.008(7)
C20 0.053(10) 0.068(12) 0.055(11) 0.010(9) 0.007(8) -0.019(9)
C21 0.030(8) 0.041(9) 0.042(9) -0.011(8) 0.014(7) -0.002(7)
C22 0.072(11) 0.071(12) 0.027(8) -0.010(8) 0.002(8) -0.007(9)
C23 0.047(10) 0.051(10) 0.053(10) -0.018(8) -0.018(8) 0.002(8)
C24 0.058(10) 0.092(14) 0.025(8) -0.004(9) -0.006(7) 0.003(10)
C25 0.031(8) 0.044(9) 0.046(9) -0.004(8) 0.004(7) 0.018(7)
C26 0.063(10) 0.039(9) 0.035(9) 0.000(8) 0.014(8) -0.003(8)
C27 0.047(9) 0.021(7) 0.026(7) 0.002(6) -0.006(7) -0.010(7)
C28 0.050(9) 0.033(9) 0.029(8) 0.005(7) 0.013(7) 0.012(7)
C29 0.097(14) 0.037(10) 0.045(10) 0.015(8) -0.029(9) -0.037(10)
C30 0.083(12) 0.027(9) 0.041(9) 0.001(7) 0.033(9) 0.005(9)
C31 0.051(10) 0.030(9) 0.052(10) -0.008(8) 0.007(8) -0.009(8)
C32 0.042(8) 0.035(8) 0.023(7) -0.010(7) 0.016(6) -0.009(7)
C33 0.21(3) 0.062(15) 0.017(9) 0.011(9) -0.007(13) 0.061(17)
C34 0.083(14) 0.090(17) 0.062(14) 0.056(13) -0.005(11) 0.005(13)
C35 0.096(15) 0.015(8) 0.045(10) 0.010(7) -0.029(10) 0.004(9)
C36 0.049(12) 0.083(15) 0.070(13) 0.011(12) -0.012(10) 0.030(11)
C37 0.086(15) 0.081(16) 0.062(13) 0.040(12) -0.045(11) -0.008(12)
C38 0.046(9) 0.079(12) 0.042(9) -0.002(11) 0.016(8) -0.013(11)
C39 0.043(10) 0.075(13) 0.063(12) 0.001(10) 0.031(9) -0.008(10)
C40 0.063(11) 0.087(15) 0.044(10) -0.005(10) 0.039(9) -0.035(11)
C41 0.054(10) 0.062(12) 0.045(10) 0.040(9) 0.023(8) -0.019(9)
C42 0.068(11) 0.035(9) 0.057(10) 0.014(9) 0.036(9) 0.001(10)

loop_
_atom_type_symbol
_atom_type_description
_atom_type_scat_dispersion_real
_atom_type_scat_dispersion_imag
_atom_type_scat_source
C C 0.0033 0.0016 'International Tables Vol C Tables 4.2.6.8 and 6.1.1.4'
H H 0.0000 0.0000 'International Tables Vol C Tables 4.2.6.8 and 6.1.1.4'
N N 0.0061 0.0033 'International Tables Vol C Tables 4.2.6.8 and 6.1.1.4'
Si Si 0.0817 0.0704 'International Tables Vol C Tables 4.2.6.8 and 6.1.1.4'
Zr Zr -2.9673 0.5597 'International Tables Vol C Tables 4.2.6.8 and 6.1.1.4'

loop_
_geom_angle_atom_site_label_1
_geom_angle_atom_site_label_2
_geom_angle_atom_site_label_3
_geom_angle
N2 Zr1 C1 92.9(4)
N2 Zr1 C40 79.9(4)
C1 Zr1 C40 121.8(5)
N2 Zr1 C33 81.6(5)
C1 Zr1 C33 115.0(8)
C40 Zr1 C33 120.6(8)
N2 Zr1 C37 107.5(7)
C1 Zr1 C37 131.1(5)
C40 Zr1 C37 105.6(6)
C33 Zr1 C37 32.6(5)
N2 Zr1 C41 87.4(5)
C1 Zr1 C41 90.2(5)
C40 Zr1 C41 32.4(4)
C33 Zr1 C41 152.9(7)
C37 Zr1 C41 133.5(5)
N2 Zr1 C36 134.4(5)
C1 Zr1 C36 104.1(6)
C40 Zr1 C36 121.9(6)
C33 Zr1 C36 52.8(5)
C37 Zr1 C36 32.6(5)
C41 Zr1 C36 133.5(5)
N2 Zr1 C39 107.0(5)
C1 Zr1 C39 136.7(5)
C40 Zr1 C39 33.0(5)
C33 Zr1 C39 105.9(8)
C37 Zr1 C39 79.5(6)
C41 Zr1 C39 53.9(5)
C36 Zr1 C39 89.1(6)
N2 Zr1 C35 118.5(5)
C1 Zr1 C35 76.9(5)
C40 Zr1 C35 154.7(6)
C33 Zr1 C35 52.1(5)
C37 Zr1 C35 54.2(5)
C41 Zr1 C35 151.2(6)
C36 Zr1 C35 32.9(5)
C39 Zr1 C35 121.8(6)
N2 Zr1 C42 119.0(5)
C1 Zr1 C42 82.7(4)
C40 Zr1 C42 54.0(5)
C33 Zr1 C42 153.3(7)
C37 Zr1 C42 120.7(6)
C41 Zr1 C42 32.3(4)
C36 Zr1 C42 105.1(5)
C39 Zr1 C42 54.0(5)
C35 Zr1 C42 119.4(6)
N2 Zr1 C34 87.6(6)
C1 Zr1 C34 83.5(6)
C40 Zr1 C34 151.9(7)
C33 Zr1 C34 31.8(6)
C37 Zr1 C34 54.5(6)
C41 Zr1 C34 171.8(5)
C36 Zr1 C34 53.7(5)
C39 Zr1 C34 134.0(6)
C35 Zr1 C34 31.5(5)
C42 Zr1 C34 150.5(7)
N2 Zr1 C38 133.9(5)
C1 Zr1 C38 110.0(5)
C40 Zr1 C38 54.0(5)
C33 Zr1 C38 119.7(8)
C37 Zr1 C38 87.2(6)
C41 Zr1 C38 54.5(5)
C36 Zr1 C38 79.2(5)
C39 Zr1 C38 31.6(5)
C35 Zr1 C38 105.7(6)
C42 Zr1 C38 33.9(4)
C34 Zr1 C38 132.9(6)
N1 Si2 C26 107.2(5)
N1 Si2 C25 111.2(5)
C26 Si2 C25 108.9(6)
N1 Si2 C4 96.7(5)
C26 Si2 C4 117.0(5)
C25 Si2 C4 114.9(5)
C6 N1 Si2 110.6(9)
C5 N2 Zr1 158.0(9)
C2 C1 C7 124.9(12)
C2 C1 Zr1 95.1(9)
C7 C1 Zr1 135.4(10)
C1 C2 C3 175.7(13)
C2 C3 C6 123.2(11)
C2 C3 C4 120.7(12)
C6 C3 C4 116.0(10)
C3 C4 C14 110.5(10)
C3 C4 C5 109.9(9)
C14 C4 C5 109.1(9)
C3 C4 Si2 98.3(8)
C14 C4 Si2 117.7(8)
C5 C4 Si2 110.8(8)
N2 C5 C27 119.8(12)
N2 C5 C4 122.0(11)
C27 C5 C4 118.2(10)
N1 C6 C3 117.2(11)
N1 C6 C21 119.8(11)
C3 C6 C21 122.9(11)
C8 C7 C13 116.8(12)
C8 C7 C1 127.1(13)
C13 C7 C1 116.1(13)
C9 C8 C7 123.2(14)
C9 C8 H8 118.4
C7 C8 H8 118.4
C8 C9 C10 122.3(15)
C8 C9 H9 118.8
C10 C9 H9 118.8
C12 C10 C9 117.4(16)
C12 C10 C11 120.3(15)
C9 C10 C11 122.2(13)
C10 C11 H11A 109.5
C10 C11 H11B 109.5
H11A C11 H11B 109.5
C10 C11 H11C 109.5
H11A C11 H11C 109.5
H11B C11 H11C 109.5
C10 C12 C13 124.7(14)
C10 C12 H12 117.7
C13 C12 H12 117.7
C7 C13 C12 115.5(12)
C7 C13 H13 122.2
C12 C13 H13 122.2
C15 C14 C19 113.8(11)
C15 C14 C4 126.1(11)
C19 C14 C4 120.0(11)
C14 C15 C16 120.9(12)
C14 C15 H15 119.5
C16 C15 H15 119.5
C17 C16 C15 121.5(13)
C17 C16 H16 119.2
C15 C16 H16 119.2
C16 C17 C18 120.0(13)
C16 C17 C20 118.2(13)
C18 C17 C20 121.7(12)
C17 C18 C19 121.3(13)
C17 C18 H18 119.3
C19 C18 H18 119.3
C18 C19 C14 122.3(12)
C18 C19 H19 118.8
C14 C19 H19 118.8
C17 C20 H20A 109.5
C17 C20 H20B 109.5
H20A C20 H20B 109.5
C17 C20 H20C 109.5
H20A C20 H20C 109.5
H20B C20 H20C 109.5
C22 C21 C24 105.6(11)
C22 C21 C6 113.1(11)
C24 C21 C6 110.3(11)
C22 C21 C23 110.1(11)
C24 C21 C23 109.3(11)
C6 C21 C23 108.4(11)
C21 C22 H22A 109.5
C21 C22 H22B 109.5
H22A C22 H22B 109.5
C21 C22 H22C 109.5
H22A C22 H22C 109.5
H22B C22 H22C 109.5
C21 C23 H23A 109.5
C21 C23 H23B 109.5
H23A C23 H23B 109.5
C21 C23 H23C 109.5
H23A C23 H23C 109.5
H23B C23 H23C 109.5
C21 C24 H24A 109.5
C21 C24 H24B 109.5
H24A C24 H24B 109.5
C21 C24 H24C 109.5
H24A C24 H24C 109.5
H24B C24 H24C 109.5
Si2 C25 H25A 109.5
Si2 C25 H25B 109.5
H25A C25 H25B 109.5
Si2 C25 H25C 109.5
H25A C25 H25C 109.5
H25B C25 H25C 109.5
Si2 C26 H26A 109.5
Si2 C26 H26B 109.5
H26A C26 H26B 109.5
Si2 C26 H26C 109.5
H26A C26 H26C 109.5
H26B C26 H26C 109.5
C28 C27 C32 119.7(12)
C28 C27 C5 117.1(12)
C32 C27 C5 123.2(11)
C27 C28 C29 120.2(13)
C27 C28 H28 119.9
C29 C28 H28 119.9
C28 C29 C30 117.2(13)
C28 C29 H29 121.4
C30 C29 H29 121.4
C31 C30 C29 120.5(14)
C31 C30 H30 119.7
C29 C30 H30 119.7
C30 C31 C32 123.1(14)
C30 C31 H31 118.5
C32 C31 H31 118.5
C31 C32 C27 119.2(12)
C31 C32 H32 120.4
C27 C32 H32 120.4
C34 C33 C37 112.0(18)
C34 C33 Zr1 76.0(10)
C37 C33 Zr1 74.0(9)
C35 C34 C33 106.4(17)
C35 C34 Zr1 73.9(9)
C33 C34 Zr1 72.2(9)
C34 C35 C36 108.7(15)
C34 C35 Zr1 74.6(9)
C36 C35 Zr1 72.7(8)
C37 C36 C35 108.2(15)
C37 C36 Zr1 73.4(9)
C35 C36 Zr1 74.4(8)
C33 C37 C36 104.8(17)
C33 C37 Zr1 73.4(9)
C36 C37 Zr1 74.0(9)
C39 C38 C42 106.7(15)
C39 C38 Zr1 73.1(8)
C42 C38 Zr1 72.4(7)
C38 C39 C40 109.2(14)
C38 C39 Zr1 75.4(8)
C40 C39 Zr1 71.5(8)
C41 C40 C39 108.3(15)
C41 C40 Zr1 74.8(8)
C39 C40 Zr1 75.5(9)
C40 C41 C42 109.3(14)
C40 C41 Zr1 72.8(8)
C42 C41 Zr1 75.3(8)
C41 C42 C38 106.6(15)
C41 C42 Zr1 72.4(7)
C38 C42 Zr1 73.8(7)

loop_
_geom_bond_atom_site_label_1
_geom_bond_atom_site_label_2
_geom_bond_distance
Zr1 N2 2.032(10)
Zr1 C1 2.379(13)
Zr1 C40 2.493(14)
Zr1 C33 2.508(15)
Zr1 C37 2.517(14)
Zr1 C41 2.519(12)
Zr1 C36 2.524(15)
Zr1 C39 2.545(13)
Zr1 C35 2.547(13)
Zr1 C42 2.555(12)
Zr1 C34 2.556(15)
Zr1 C38 2.574(12)
Si2 N1 1.773(10)
Si2 C26 1.851(12)
Si2 C25 1.869(10)
Si2 C4 1.930(12)
N1 C6 1.295(14)
N2 C5 1.292(13)
C1 C2 1.331(17)
C1 C7 1.497(17)
C2 C3 1.365(18)
C3 C6 1.496(16)
C3 C4 1.521(15)
C4 C14 1.558(15)
C4 C5 1.595(15)
C5 C27 1.524(16)
C6 C21 1.552(16)
C7 C8 1.392(16)
C7 C13 1.422(16)
C8 C9 1.333(17)
C8 H8 0.9500
C9 C10 1.351(18)
C9 H9 0.9500
C10 C12 1.322(17)
C10 C11 1.504(18)
C11 H11A 0.9800
C11 H11B 0.9800
C11 H11C 0.9800
C12 C13 1.447(18)
C12 H12 0.9500
C13 H13 0.9500
C14 C15 1.391(16)
C14 C19 1.406(15)
C15 C16 1.400(16)
C15 H15 0.9500
C16 C17 1.286(15)
C16 H16 0.9500
C17 C18 1.340(16)
C17 C20 1.508(15)
C18 C19 1.341(15)
C18 H18 0.9500
C19 H19 0.9500
C20 H20A 0.9800
C20 H20B 0.9800
C20 H20C 0.9800
C21 C22 1.499(15)
C21 C24 1.551(17)
C21 C23 1.552(16)
C22 H22A 0.9800
C22 H22B 0.9800
C22 H22C 0.9800
C23 H23A 0.9800
C23 H23B 0.9800
C23 H23C 0.9800
C24 H24A 0.9800
C24 H24B 0.9800
C24 H24C 0.9800
C25 H25A 0.9800
C25 H25B 0.9800
C25 H25C 0.9800
C26 H26A 0.9800
C26 H26B 0.9800
C26 H26C 0.9800
C27 C28 1.389(15)
C27 C32 1.402(15)
C28 C29 1.404(17)
C28 H28 0.9500
C29 C30 1.427(17)
C29 H29 0.9500
C30 C31 1.330(16)
C30 H30 0.9500
C31 C32 1.345(16)
C31 H31 0.9500
C32 H32 0.9500
C33 C34 1.39(2)
C33 C37 1.41(2)
C34 C35 1.39(2)
C35 C36 1.44(2)
C36 C37 1.41(2)
C38 C39 1.39(2)
C38 C42 1.495(18)
C39 C40 1.43(2)
C40 C41 1.400(19)
C41 C42 1.412(19)
